data_7101753
loop_
_publ_author_name
'Wiecko, Michal'
'Roesky, Peter W'
'Nava, Paola'
'Ahlrichs, Reinhart'
'Konchenko, Sergey N'

_publ_section_title
;
 Gallium(I)-alkaline earth metal donor-acceptor bonds.
;
_journal_issue 9
_journal_name_full 'Chemical communications (Cambridge, England)'
_journal_page_first 927
_journal_page_last 929
_journal_paper_doi 10.1039/b614165j
_journal_year 2007
_chemical_formula_moiety 'C34 H53 Ga O Sr'
_chemical_formula_sum 'C34 H53 Ga O Sr'
_chemical_formula_weight 635.10
_space_group_IT_number 61
_symmetry_cell_setting orthorhombic
_symmetry_Int_Tables_number 61
_symmetry_space_group_name_Hall '-P 2ac 2ab'
_symmetry_space_group_name_H-M 'P b c a'
_atom_sites_solution_hydrogens geom
_atom_sites_solution_primary direct
_atom_sites_solution_secondary difmap
_audit_creation_date 06-06-07
_audit_creation_method 'STOE X-RED'
_cell_angle_alpha 90.00
_cell_angle_beta 90.00
_cell_angle_gamma 90.00
_cell_formula_units_Z 8
_cell_length_a 16.0817(16)
_cell_length_b 22.922(3)
_cell_length_c 18.5487(15)
_cell_measurement_reflns_used 14884
_cell_measurement_temperature 200(2)
_cell_measurement_theta_max 29.54
_cell_measurement_theta_min 2.68
_cell_volume 6837.4(12)
_computing_cell_refinement 'STOE X-AREA'
_computing_data_collection 'STOE X-AREA'
_computing_data_reduction 'STOE X-RED'
_computing_molecular_graphics 'Diamond 2.1e'
_computing_publication_material 'X-STEP32, Microsoft Word'
_computing_structure_refinement 'SHELXL-97 (Sheldrick, 1997)'
_computing_structure_solution 'SHELXS-97 (Sheldrick, 1997)'
_diffrn_ambient_temperature 200(2)
_diffrn_measured_fraction_theta_full 0.998
_diffrn_measured_fraction_theta_max 0.998
_diffrn_measurement_device_type 'STOE IPDS 2T'
_diffrn_measurement_method 'area detector'
_diffrn_radiation_monochromator graphite
_diffrn_radiation_source 'fine-focus sealed tube'
_diffrn_radiation_type MoK\a
_diffrn_radiation_wavelength 0.71073
_diffrn_reflns_av_R_equivalents 0.0729
_diffrn_reflns_av_sigmaI/netI 0.0552
_diffrn_reflns_limit_h_max 19
_diffrn_reflns_limit_h_min -17
_diffrn_reflns_limit_k_max 22
_diffrn_reflns_limit_k_min -27
_diffrn_reflns_limit_l_max 22
_diffrn_reflns_limit_l_min -19
_diffrn_reflns_number 19266
_diffrn_reflns_theta_full 25.02
_diffrn_reflns_theta_max 25.02
_diffrn_reflns_theta_min 2.68
_exptl_absorpt_coefficient_mu 2.370
_exptl_absorpt_correction_T_max 0.8359
_exptl_absorpt_correction_T_min 0.6379
_exptl_absorpt_correction_type integration
_exptl_absorpt_process_details 'STOE X-RED & X-SHAPE'
_exptl_crystal_colour colorless
_exptl_crystal_density_diffrn 1.234
_exptl_crystal_density_method 'not measured'
_exptl_crystal_description rod
_exptl_crystal_F_000 2672
_exptl_crystal_size_max 0.512
_exptl_crystal_size_mid 0.236
_exptl_crystal_size_min 0.084
_refine_diff_density_max 0.416
_refine_diff_density_min -0.357
_refine_diff_density_rms 0.064
_refine_ls_extinction_method none
_refine_ls_goodness_of_fit_ref 1.006
_refine_ls_hydrogen_treatment constr
_refine_ls_matrix_type full
_refine_ls_number_parameters 349
_refine_ls_number_reflns 6017
_refine_ls_number_restraints 0
_refine_ls_restrained_S_all 1.006
_refine_ls_R_factor_all 0.0754
_refine_ls_R_factor_gt 0.0474
_refine_ls_shift/su_max 0.000
_refine_ls_shift/su_mean 0.000
_refine_ls_structure_factor_coef Fsqd
_refine_ls_weighting_details 'calc w=1/[\s^2^(Fo^2^)+(0.0488P)^2^+4.7058P] where P=(Fo^2^+2Fc^2^)/3'
_refine_ls_weighting_scheme calc
_refine_ls_wR_factor_gt 0.0952
_refine_ls_wR_factor_ref 0.1051
_reflns_number_gt 4454
_reflns_number_total 6017
_reflns_threshold_expression >2sigma(I)
_cod_data_source_file b614165j.txt
_cod_data_source_block 2
_cod_database_code 7101753

loop_
_symmetry_equiv_pos_as_xyz
'x, y, z'
'-x+1/2, -y, z+1/2'
'x+1/2, -y+1/2, -z'
'-x, y+1/2, -z+1/2'
'-x, -y, -z'
'x-1/2, y, -z-1/2'
'-x-1/2, y-1/2, z'
'x, -y-1/2, z-1/2'

loop_
_atom_site_label
_atom_site_type_symbol
_atom_site_fract_x
_atom_site_fract_y
_atom_site_fract_z
_atom_site_U_iso_or_equiv
_atom_site_adp_type
_atom_site_occupancy
_atom_site_symmetry_multiplicity
_atom_site_calc_flag
_atom_site_refinement_flags
C1 C 0.8093(3) 0.06665(18) -0.0288(2) 0.0385(10) Uani 1 1 d .
C2 C 0.7272(3) 0.08813(18) -0.0302(2) 0.0345(9) Uani 1 1 d .
C3 C 0.7308(3) 0.14954(19) -0.0327(2) 0.0368(10) Uani 1 1 d .
C4 C 0.8151(3) 0.1663(2) -0.0319(2) 0.0405(10) Uani 1 1 d .
C5 C 0.8635(3) 0.1151(2) -0.0304(2) 0.0420(10) Uani 1 1 d .
C6 C 0.8343(4) 0.0036(2) -0.0348(3) 0.0655(16) Uani 1 1 d .
H6A H 0.7888 -0.0212 -0.0176 0.098 Uiso 1 1 calc R
H6B H 0.8840 -0.0033 -0.0054 0.098 Uiso 1 1 calc R
H6C H 0.8465 -0.0057 -0.0853 0.098 Uiso 1 1 calc R
C7 C 0.6493(3) 0.0521(2) -0.0370(3) 0.0578(14) Uani 1 1 d .
H7A H 0.6372 0.0453 -0.0881 0.087 Uiso 1 1 calc R
H7B H 0.6027 0.0728 -0.0147 0.087 Uiso 1 1 calc R
H7C H 0.6574 0.0145 -0.0127 0.087 Uiso 1 1 calc R
C8 C 0.6576(3) 0.1900(2) -0.0432(3) 0.0575(14) Uani 1 1 d .
H8A H 0.6702 0.2281 -0.0219 0.086 Uiso 1 1 calc R
H8B H 0.6085 0.1734 -0.0195 0.086 Uiso 1 1 calc R
H8C H 0.6465 0.1946 -0.0948 0.086 Uiso 1 1 calc R
C9 C 0.8470(4) 0.2277(2) -0.0396(3) 0.0698(17) Uani 1 1 d .
H9A H 0.8431 0.2398 -0.0902 0.105 Uiso 1 1 calc R
H9B H 0.9051 0.2294 -0.0240 0.105 Uiso 1 1 calc R
H9C H 0.8135 0.2540 -0.0097 0.105 Uiso 1 1 calc R
C10 C 0.9570(3) 0.1116(3) -0.0393(3) 0.0723(18) Uani 1 1 d .
H10A H 0.9826 0.1473 -0.0205 0.108 Uiso 1 1 calc R
H10B H 0.9707 0.1073 -0.0905 0.108 Uiso 1 1 calc R
H10C H 0.9783 0.0779 -0.0126 0.108 Uiso 1 1 calc R
C11 C 0.8325(3) 0.1470(2) 0.2532(2) 0.0412(10) Uani 1 1 d .
C12 C 0.8685(3) 0.19177(18) 0.2125(3) 0.0431(11) Uani 1 1 d .
C13 C 0.9342(3) 0.1683(3) 0.1730(3) 0.0531(13) Uani 1 1 d .
C14 C 0.9383(3) 0.1078(2) 0.1889(2) 0.0495(13) Uani 1 1 d .
C15 C 0.8756(3) 0.09537(18) 0.2382(2) 0.0419(11) Uani 1 1 d .
C16 C 0.7642(4) 0.1526(3) 0.3083(3) 0.083(2) Uani 1 1 d .
H16A H 0.7836 0.1375 0.3547 0.125 Uiso 1 1 calc R
H16B H 0.7156 0.1302 0.2924 0.125 Uiso 1 1 calc R
H16C H 0.7488 0.1938 0.3135 0.125 Uiso 1 1 calc R
C17 C 0.8468(5) 0.2560(2) 0.2160(4) 0.101(3) Uani 1 1 d .
H17A H 0.8925 0.2775 0.2387 0.151 Uiso 1 1 calc R
H17B H 0.7960 0.2612 0.2445 0.151 Uiso 1 1 calc R
H17C H 0.8377 0.2709 0.1671 0.151 Uiso 1 1 calc R
C18 C 0.9958(4) 0.2032(4) 0.1288(3) 0.114(3) Uani 1 1 d .
H18A H 0.9658 0.2272 0.0937 0.172 Uiso 1 1 calc R
H18B H 1.0334 0.1766 0.1034 0.172 Uiso 1 1 calc R
H18C H 1.0282 0.2286 0.1609 0.172 Uiso 1 1 calc R
C19 C 1.0020(4) 0.0653(4) 0.1611(4) 0.110(3) Uani 1 1 d .
H19A H 1.0395 0.0542 0.2004 0.165 Uiso 1 1 calc R
H19B H 1.0341 0.0836 0.1223 0.165 Uiso 1 1 calc R
H19C H 0.9739 0.0305 0.1425 0.165 Uiso 1 1 calc R
C20 C 0.8638(5) 0.0388(2) 0.2777(3) 0.098(3) Uani 1 1 d .
H20A H 0.8840 0.0066 0.2477 0.147 Uiso 1 1 calc R
H20B H 0.8047 0.0331 0.2881 0.147 Uiso 1 1 calc R
H20C H 0.8952 0.0398 0.3229 0.147 Uiso 1 1 calc R
C21 C 0.7521(3) -0.11973(17) 0.1069(2) 0.0390(9) Uani 1 1 d .
C22 C 0.7697(3) -0.11319(17) 0.1801(3) 0.0440(11) Uani 1 1 d .
C23 C 0.6958(3) -0.09715(19) 0.2160(2) 0.0463(12) Uani 1 1 d .
C24 C 0.6319(3) -0.09295(19) 0.1634(2) 0.0414(11) Uani 1 1 d .
C25 C 0.6675(3) -0.10700(17) 0.0964(2) 0.0378(10) Uani 1 1 d .
C26 C 0.8110(3) -0.1404(2) 0.0490(3) 0.0681(16) Uani 1 1 d .
H26A H 0.8666 -0.1245 0.0581 0.102 Uiso 1 1 calc R
H26B H 0.7912 -0.1270 0.0019 0.102 Uiso 1 1 calc R
H26C H 0.8134 -0.1831 0.0494 0.102 Uiso 1 1 calc R
C27 C 0.8523(4) -0.1258(2) 0.2160(4) 0.088(2) Uani 1 1 d .
H27A H 0.8580 -0.1014 0.2591 0.133 Uiso 1 1 calc R
H27B H 0.8976 -0.1171 0.1824 0.133 Uiso 1 1 calc R
H27C H 0.8547 -0.1670 0.2298 0.133 Uiso 1 1 calc R
C28 C 0.6851(5) -0.0889(3) 0.2960(3) 0.094(2) Uani 1 1 d .
H28A H 0.6610 -0.1243 0.3170 0.141 Uiso 1 1 calc R
H28B H 0.6481 -0.0558 0.3050 0.141 Uiso 1 1 calc R
H28C H 0.7394 -0.0813 0.3181 0.141 Uiso 1 1 calc R
C29 C 0.5419(4) -0.0812(3) 0.1776(4) 0.089(2) Uani 1 1 d .
H29A H 0.5202 -0.0546 0.1407 0.134 Uiso 1 1 calc R
H29B H 0.5357 -0.0633 0.2253 0.134 Uiso 1 1 calc R
H29C H 0.5108 -0.1179 0.1761 0.134 Uiso 1 1 calc R
C30 C 0.6196(4) -0.1115(2) 0.0265(3) 0.0667(16) Uani 1 1 d .
H30A H 0.5949 -0.1505 0.0225 0.100 Uiso 1 1 calc R
H30B H 0.6575 -0.1049 -0.0141 0.100 Uiso 1 1 calc R
H30C H 0.5755 -0.0820 0.0258 0.100 Uiso 1 1 calc R
C31 C 0.5707(3) 0.1220(3) 0.1479(4) 0.0716(16) Uani 1 1 d .
H31A H 0.5597 0.1053 0.1962 0.086 Uiso 1 1 calc R
H31B H 0.5715 0.0900 0.1120 0.086 Uiso 1 1 calc R
C32 C 0.5060(3) 0.1668(3) 0.1288(3) 0.0639(15) Uani 1 1 d .
H32A H 0.4957 0.1672 0.0761 0.077 Uiso 1 1 calc R
H32B H 0.4531 0.1587 0.1540 0.077 Uiso 1 1 calc R
C33 C 0.5412(3) 0.2228(3) 0.1526(4) 0.0736(17) Uani 1 1 d .
H33A H 0.5336 0.2530 0.1149 0.088 Uiso 1 1 calc R
H33B H 0.5136 0.2362 0.1973 0.088 Uiso 1 1 calc R
C34 C 0.6299(4) 0.2125(3) 0.1655(4) 0.085(2) Uani 1 1 d .
H34A H 0.6638 0.2392 0.1355 0.102 Uiso 1 1 calc R
H34B H 0.6434 0.2199 0.2168 0.102 Uiso 1 1 calc R
O O 0.64777(18) 0.15324(14) 0.14736(18) 0.0502(8) Uani 1 1 d .
Sr Sr 0.79075(2) 0.120049(16) 0.107569(19) 0.02803(11) Uani 1 1 d .
Ga Ga 0.72996(3) -0.02139(2) 0.13860(3) 0.04010(14) Uani 1 1 d .

loop_
_atom_site_aniso_label
_atom_site_aniso_U_11
_atom_site_aniso_U_22
_atom_site_aniso_U_33
_atom_site_aniso_U_23
_atom_site_aniso_U_13
_atom_site_aniso_U_12
C1 0.053(3) 0.036(2) 0.0267(19) 0.0024(18) 0.0072(19) 0.011(2)
C2 0.037(2) 0.044(2) 0.0223(18) 0.0006(17) -0.0005(18) 0.0000(19)
C3 0.042(2) 0.043(2) 0.0255(19) 0.0008(18) -0.0030(19) 0.0054(19)
C4 0.046(3) 0.044(2) 0.031(2) 0.008(2) 0.005(2) -0.001(2)
C5 0.032(2) 0.063(3) 0.031(2) 0.008(2) 0.0056(18) 0.005(2)
C6 0.099(4) 0.052(3) 0.046(3) 0.006(2) 0.022(3) 0.028(3)
C7 0.060(3) 0.069(3) 0.044(3) -0.007(2) -0.004(2) -0.022(3)
C8 0.060(3) 0.062(3) 0.050(3) 0.007(2) -0.009(3) 0.026(3)
C9 0.086(4) 0.053(3) 0.070(4) 0.019(3) -0.002(3) -0.024(3)
C10 0.040(3) 0.126(5) 0.051(3) 0.011(3) 0.013(2) 0.005(3)
C11 0.034(2) 0.059(3) 0.030(2) -0.011(2) -0.0069(19) 0.002(2)
C12 0.048(3) 0.028(2) 0.053(3) 0.000(2) -0.025(2) -0.0006(19)
C13 0.038(3) 0.081(4) 0.040(3) 0.015(3) -0.010(2) -0.023(3)
C14 0.042(3) 0.068(3) 0.039(2) -0.018(2) -0.020(2) 0.023(2)
C15 0.056(3) 0.031(2) 0.038(2) 0.0023(19) -0.019(2) 0.001(2)
C16 0.055(3) 0.149(7) 0.047(3) -0.029(4) 0.003(3) -0.003(4)
C17 0.126(6) 0.032(3) 0.144(6) -0.010(3) -0.087(5) 0.005(3)
C18 0.078(5) 0.196(9) 0.070(4) 0.040(5) -0.020(4) -0.078(5)
C19 0.093(5) 0.153(7) 0.083(4) -0.058(5) -0.034(4) 0.079(5)
C20 0.158(7) 0.052(4) 0.082(4) 0.028(3) -0.065(5) -0.028(4)
C21 0.039(2) 0.028(2) 0.050(2) -0.0038(19) 0.006(2) -0.0072(19)
C22 0.049(3) 0.023(2) 0.060(3) 0.000(2) -0.019(2) -0.0038(19)
C23 0.083(4) 0.030(2) 0.026(2) -0.0012(17) 0.000(2) -0.010(2)
C24 0.036(2) 0.035(2) 0.053(3) -0.004(2) 0.011(2) -0.0061(19)
C25 0.048(3) 0.031(2) 0.034(2) -0.0038(18) -0.0065(19) -0.0026(18)
C26 0.064(3) 0.050(3) 0.091(4) -0.011(3) 0.033(3) 0.004(3)
C27 0.085(4) 0.048(3) 0.132(6) -0.002(3) -0.068(4) 0.001(3)
C28 0.179(8) 0.065(4) 0.036(3) 0.001(3) 0.006(4) -0.022(4)
C29 0.051(3) 0.090(5) 0.126(6) -0.019(4) 0.032(4) -0.004(3)
C30 0.084(4) 0.057(3) 0.059(3) -0.009(3) -0.032(3) -0.005(3)
C31 0.048(3) 0.067(4) 0.100(5) 0.003(3) 0.021(3) -0.006(3)
C32 0.031(2) 0.098(4) 0.063(3) 0.003(3) 0.002(2) -0.002(3)
C33 0.046(3) 0.075(4) 0.099(5) -0.006(4) -0.001(3) 0.013(3)
C34 0.053(4) 0.068(4) 0.133(6) -0.018(4) -0.024(4) 0.010(3)
O 0.0324(16) 0.057(2) 0.061(2) -0.0039(17) 0.0051(15) 0.0057(14)
Sr 0.02674(17) 0.03133(19) 0.02603(17) 0.00132(16) -0.00101(16) 0.00100(15)
Ga 0.0512(3) 0.0283(2) 0.0408(3) 0.0011(2) -0.0057(2) -0.0049(2)

loop_
_atom_type_symbol
_atom_type_description
_atom_type_scat_dispersion_real
_atom_type_scat_dispersion_imag
_atom_type_scat_source
C C 0.0033 0.0016 'International Tables Vol C Tables 4.2.6.8 and 6.1.1.4'
H H 0.0000 0.0000 'International Tables Vol C Tables 4.2.6.8 and 6.1.1.4'
O O 0.0106 0.0060 'International Tables Vol C Tables 4.2.6.8 and 6.1.1.4'
Sr Sr -1.5307 3.2498 'International Tables Vol C Tables 4.2.6.8 and 6.1.1.4'
Ga Ga 0.2307 1.6083 'International Tables Vol C Tables 4.2.6.8 and 6.1.1.4'

loop_
_geom_angle_atom_site_label_1
_geom_angle_atom_site_label_2
_geom_angle_atom_site_label_3
_geom_angle
C2 C1 C5 107.6(4)
C2 C1 C6 125.8(4)
C5 C1 C6 126.1(4)
C2 C1 Sr 76.4(2)
C5 C1 Sr 75.1(2)
C6 C1 Sr 120.7(3)
C1 C2 C3 108.1(4)
C1 C2 C7 126.1(4)
C3 C2 C7 125.5(4)
C1 C2 Sr 74.8(2)
C3 C2 Sr 76.0(2)
C7 C2 Sr 121.0(3)
C4 C3 C2 108.2(4)
C4 C3 C8 125.7(4)
C2 C3 C8 125.7(4)
C4 C3 Sr 74.4(2)
C2 C3 Sr 75.3(2)
C8 C3 Sr 121.7(3)
C5 C4 C3 107.7(4)
C5 C4 C9 126.4(4)
C3 C4 C9 125.6(4)
C5 C4 Sr 75.3(2)
C3 C4 Sr 76.9(2)
C9 C4 Sr 119.1(3)
C4 C5 C1 108.4(4)
C4 C5 C10 126.2(5)
C1 C5 C10 124.9(5)
C4 C5 Sr 75.8(2)
C1 C5 Sr 75.9(2)
C10 C5 Sr 120.9(3)
C12 C11 C15 108.0(4)
C12 C11 C16 127.2(5)
C15 C11 C16 124.6(5)
C12 C11 Sr 75.3(2)
C15 C11 Sr 75.3(2)
C16 C11 Sr 119.3(3)
C13 C12 C11 108.3(4)
C13 C12 C17 124.9(5)
C11 C12 C17 126.5(5)
C13 C12 Sr 75.4(3)
C11 C12 Sr 76.3(2)
C17 C12 Sr 119.4(3)
C12 C13 C14 107.7(4)
C12 C13 C18 125.1(6)
C14 C13 C18 126.7(6)
C12 C13 Sr 76.1(2)
C14 C13 Sr 75.3(3)
C18 C13 Sr 120.5(3)
C15 C14 C13 107.6(4)
C15 C14 C19 125.8(6)
C13 C14 C19 126.4(6)
C15 C14 Sr 76.3(2)
C13 C14 Sr 75.7(2)
C19 C14 Sr 116.9(3)
C14 C15 C11 108.4(4)
C14 C15 C20 126.1(5)
C11 C15 C20 124.9(5)
C14 C15 Sr 75.3(2)
C11 C15 Sr 76.3(2)
C20 C15 Sr 121.9(3)
C22 C21 C25 108.0(4)
C22 C21 C26 126.9(5)
C25 C21 C26 125.1(4)
C22 C21 Ga 71.6(2)
C25 C21 Ga 71.9(2)
C26 C21 Ga 125.0(3)
C21 C22 C23 108.5(4)
C21 C22 C27 125.8(5)
C23 C22 C27 125.5(5)
C21 C22 Ga 73.7(2)
C23 C22 Ga 71.9(2)
C27 C22 Ga 124.0(3)
C22 C23 C24 107.6(4)
C22 C23 C28 126.4(5)
C24 C23 C28 125.9(5)
C22 C23 Ga 72.7(2)
C24 C23 Ga 72.2(2)
C28 C23 Ga 122.9(3)
C25 C24 C23 107.3(4)
C25 C24 C29 126.3(5)
C23 C24 C29 126.2(5)
C25 C24 Ga 73.1(2)
C23 C24 Ga 72.1(2)
C29 C24 Ga 124.4(4)
C24 C25 C21 108.7(4)
C24 C25 C30 124.5(4)
C21 C25 C30 126.7(4)
C24 C25 Ga 71.8(2)
C21 C25 Ga 73.3(2)
C30 C25 Ga 124.3(3)
O C31 C32 104.8(4)
C33 C32 C31 105.0(4)
C34 C33 C32 106.5(5)
O C34 C33 108.0(5)
C34 O C31 107.5(4)
C34 O Sr 122.5(3)
C31 O Sr 129.6(3)
O Sr C5 130.85(11)
O Sr C4 106.27(12)
C5 Sr C4 28.91(13)
O Sr C14 129.56(12)
C5 Sr C14 97.60(13)
C4 Sr C14 114.19(15)
O Sr C1 119.14(12)
C5 Sr C1 28.99(13)
C4 Sr C1 47.76(12)
C14 Sr C1 110.25(13)
O Sr C13 119.84(14)
C5 Sr C13 93.82(13)
C4 Sr C13 97.65(13)
C14 Sr C13 29.03(14)
C1 Sr C13 117.82(14)
O Sr C15 104.33(13)
C5 Sr C15 124.64(14)
C4 Sr C15 142.25(14)
C14 Sr C15 28.45(14)
C1 Sr C15 128.86(13)
C13 Sr C15 47.17(13)
O Sr C12 91.48(13)
C5 Sr C12 117.62(14)
C4 Sr C12 110.49(13)
C14 Sr C12 47.26(13)
C1 Sr C12 144.93(14)
C13 Sr C12 28.48(14)
C15 Sr C12 46.99(11)
O Sr C2 90.73(11)
C5 Sr C2 47.42(12)
C4 Sr C2 47.48(13)
C14 Sr C2 139.01(12)
C1 Sr C2 28.76(12)
C13 Sr C2 141.02(13)
C15 Sr C2 152.57(12)
C12 Sr C2 157.29(12)
O Sr C11 82.68(11)
C5 Sr C11 140.51(13)
C4 Sr C11 138.93(13)
C14 Sr C11 47.00(13)
C1 Sr C11 156.51(12)
C13 Sr C11 46.94(13)
C15 Sr C11 28.48(12)
C12 Sr C11 28.44(13)
C2 Sr C11 172.03(12)
O Sr C3 83.58(11)
C5 Sr C3 47.27(12)
C4 Sr C3 28.71(12)
C14 Sr C3 142.47(14)
C1 Sr C3 47.35(12)
C13 Sr C3 124.96(13)
C15 Sr C3 170.89(14)
C12 Sr C3 129.53(12)
C2 Sr C3 28.62(12)
C11 Sr C3 153.03(13)
O Sr Ga 88.64(8)
C5 Sr Ga 103.46(10)
C4 Sr Ga 123.20(9)
C14 Sr Ga 93.22(11)
C1 Sr Ga 76.78(9)
C13 Sr Ga 121.91(11)
C15 Sr Ga 78.79(9)
C12 Sr Ga 123.85(9)
C2 Sr Ga 78.79(8)
C11 Sr Ga 96.50(10)
C3 Sr Ga 106.26(9)
C23 Ga C24 35.67(16)
C23 Ga C22 35.33(17)
C24 Ga C22 58.86(16)
C23 Ga C25 58.49(15)
C24 Ga C25 35.09(15)
C22 Ga C25 58.05(15)
C23 Ga C21 58.28(15)
C24 Ga C21 58.43(15)
C22 Ga C21 34.64(16)
C25 Ga C21 34.83(15)
C23 Ga Sr 151.38(11)
C24 Ga Sr 153.31(11)
C22 Ga Sr 146.06(11)
C25 Ga Sr 149.09(10)
C21 Ga Sr 144.88(10)

loop_
_geom_bond_atom_site_label_1
_geom_bond_atom_site_label_2
_geom_bond_distance
C1 C2 1.409(6)
C1 C5 1.413(6)
C1 C6 1.504(6)
C1 Sr 2.827(4)
C2 C3 1.410(6)
C2 C7 1.506(6)
C2 Sr 2.847(4)
C3 C4 1.409(6)
C3 C8 1.512(6)
C3 Sr 2.856(4)
C4 C5 1.408(6)
C4 C9 1.505(6)
C4 Sr 2.824(4)
C5 C10 1.515(6)
C5 Sr 2.817(4)
C11 C12 1.398(6)
C11 C15 1.400(6)
C11 C16 1.506(7)
C11 Sr 2.851(4)
C12 C13 1.395(7)
C12 C17 1.515(6)
C12 Sr 2.838(4)
C13 C14 1.418(7)
C13 C18 1.515(7)
C13 Sr 2.830(4)
C14 C15 1.392(7)
C14 C19 1.505(7)
C14 Sr 2.826(4)
C15 C20 1.501(7)
C15 Sr 2.838(4)
C21 C22 1.395(6)
C21 C25 1.405(6)
C21 C26 1.507(6)
C21 Ga 2.357(4)
C22 C23 1.411(7)
C22 C27 1.513(7)
C22 Ga 2.330(4)
C23 C24 1.421(6)
C23 C28 1.506(6)
C23 Ga 2.320(4)
C24 C25 1.405(6)
C24 C29 1.496(7)
C24 Ga 2.322(4)
C25 C30 1.512(6)
C25 Ga 2.339(4)
C31 O 1.431(6)
C31 C32 1.505(8)
C32 C33 1.471(8)
C33 C34 1.466(7)
C34 O 1.430(6)
O Sr 2.532(3)
Sr Ga 3.4348(7)

loop_
_geom_torsion_atom_site_label_1
_geom_torsion_atom_site_label_2
_geom_torsion_atom_site_label_3
_geom_torsion_atom_site_label_4
_geom_torsion
C5 C1 C2 C3 0.1(4)
C6 C1 C2 C3 -172.4(4)
Sr C1 C2 C3 69.4(3)
C5 C1 C2 C7 173.2(4)
C6 C1 C2 C7 0.7(7)
Sr C1 C2 C7 -117.6(4)
C5 C1 C2 Sr -69.3(3)
C6 C1 C2 Sr 118.2(4)
C1 C2 C3 C4 -0.9(5)
C7 C2 C3 C4 -173.9(4)
Sr C2 C3 C4 67.7(3)
C1 C2 C3 C8 172.7(4)
C7 C2 C3 C8 -0.4(7)
Sr C2 C3 C8 -118.7(4)
C1 C2 C3 Sr -68.6(3)
C7 C2 C3 Sr 118.3(4)
C2 C3 C4 C5 1.2(5)
C8 C3 C4 C5 -172.4(4)
Sr C3 C4 C5 69.6(3)
C2 C3 C4 C9 175.1(4)
C8 C3 C4 C9 1.5(7)
Sr C3 C4 C9 -116.5(5)
C2 C3 C4 Sr -68.4(3)
C8 C3 C4 Sr 118.0(4)
C3 C4 C5 C1 -1.2(5)
C9 C4 C5 C1 -174.9(4)
Sr C4 C5 C1 69.6(3)
C3 C4 C5 C10 171.2(4)
C9 C4 C5 C10 -2.6(7)
Sr C4 C5 C10 -118.1(4)
C3 C4 C5 Sr -70.8(3)
C9 C4 C5 Sr 115.5(5)
C2 C1 C5 C4 0.6(5)
C6 C1 C5 C4 173.1(4)
Sr C1 C5 C4 -69.5(3)
C2 C1 C5 C10 -171.8(4)
C6 C1 C5 C10 0.6(7)
Sr C1 C5 C10 118.0(4)
C2 C1 C5 Sr 70.2(3)
C6 C1 C5 Sr -117.4(4)
C15 C11 C12 C13 -0.5(5)
C16 C11 C12 C13 174.8(4)
Sr C11 C12 C13 -69.3(3)
C15 C11 C12 C17 -174.6(4)
C16 C11 C12 C17 0.8(7)
Sr C11 C12 C17 116.6(5)
C15 C11 C12 Sr 68.8(3)
C16 C11 C12 Sr -115.8(4)
C11 C12 C13 C14 0.6(5)
C17 C12 C13 C14 174.8(4)
Sr C12 C13 C14 -69.3(3)
C11 C12 C13 C18 -172.4(4)
C17 C12 C13 C18 1.8(7)
Sr C12 C13 C18 117.8(5)
C11 C12 C13 Sr 69.9(3)
C17 C12 C13 Sr -115.9(5)
C12 C13 C14 C15 -0.4(5)
C18 C13 C14 C15 172.4(5)
Sr C13 C14 C15 -70.2(3)
C12 C13 C14 C19 -177.1(4)
C18 C13 C14 C19 -4.3(8)
Sr C13 C14 C19 113.1(5)
C12 C13 C14 Sr 69.8(3)
C18 C13 C14 Sr -117.4(5)
C13 C14 C15 C11 0.0(5)
C19 C14 C15 C11 176.7(4)
Sr C14 C15 C11 -69.8(3)
C13 C14 C15 C20 -171.3(4)
C19 C14 C15 C20 5.4(8)
Sr C14 C15 C20 118.9(5)
C13 C14 C15 Sr 69.8(3)
C19 C14 C15 Sr -113.5(5)
C12 C11 C15 C14 0.3(5)
C16 C11 C15 C14 -175.2(4)
Sr C11 C15 C14 69.1(3)
C12 C11 C15 C20 171.7(4)
C16 C11 C15 C20 -3.8(7)
Sr C11 C15 C20 -119.5(5)
C12 C11 C15 Sr -68.8(3)
C16 C11 C15 Sr 115.7(4)
C25 C21 C22 C23 0.8(5)
C26 C21 C22 C23 -175.6(4)
Ga C21 C22 C23 64.0(3)
C25 C21 C22 C27 176.4(4)
C26 C21 C22 C27 0.0(7)
Ga C21 C22 C27 -120.4(5)
C25 C21 C22 Ga -63.2(3)
C26 C21 C22 Ga 120.4(4)
C21 C22 C23 C24 -0.9(5)
C27 C22 C23 C24 -176.4(4)
Ga C22 C23 C24 64.3(3)
C21 C22 C23 C28 176.3(5)
C27 C22 C23 C28 0.7(8)
Ga C22 C23 C28 -118.5(5)
C21 C22 C23 Ga -65.2(3)
C27 C22 C23 Ga 119.3(4)
C22 C23 C24 C25 0.6(5)
C28 C23 C24 C25 -176.6(4)
Ga C23 C24 C25 65.2(3)
C22 C23 C24 C29 175.4(5)
C28 C23 C24 C29 -1.7(8)
Ga C23 C24 C29 -119.9(5)
C22 C23 C24 Ga -64.6(3)
C28 C23 C24 Ga 118.2(5)
C23 C24 C25 C21 0.0(5)
C29 C24 C25 C21 -174.9(5)
Ga C24 C25 C21 64.4(3)
C23 C24 C25 C30 176.0(4)
C29 C24 C25 C30 1.1(8)
Ga C24 C25 C30 -119.5(4)
C23 C24 C25 Ga -64.5(3)
C29 C24 C25 Ga 120.6(5)
C22 C21 C25 C24 -0.5(5)
C26 C21 C25 C24 176.0(4)
Ga C21 C25 C24 -63.5(3)
C22 C21 C25 C30 -176.4(4)
C26 C21 C25 C30 0.1(7)
Ga C21 C25 C30 120.6(4)
C22 C21 C25 Ga 63.0(3)
C26 C21 C25 Ga -120.5(4)
O C31 C32 C33 -26.8(6)
C31 C32 C33 C34 15.0(7)
C32 C33 C34 O 2.3(8)
C33 C34 O C31 -19.7(7)
C33 C34 O Sr 153.5(4)
C32 C31 O C34 28.7(6)
C32 C31 O Sr -143.9(3)
C34 O Sr C5 -88.6(4)
C31 O Sr C5 83.0(5)
C34 O Sr C4 -71.0(4)
C31 O Sr C4 100.6(4)
C34 O Sr C14 71.6(4)
C31 O Sr C14 -116.8(4)
C34 O Sr C1 -121.3(4)
C31 O Sr C1 50.3(5)
C34 O Sr C13 38.1(4)
C31 O Sr C13 -150.3(4)
C34 O Sr C15 86.6(4)
C31 O Sr C15 -101.8(4)
C34 O Sr C12 40.8(4)
C31 O Sr C12 -147.6(4)
C34 O Sr C2 -116.6(4)
C31 O Sr C2 55.0(4)
C34 O Sr C11 67.9(4)
C31 O Sr C11 -120.4(4)
C34 O Sr C3 -88.8(4)
C31 O Sr C3 82.8(4)
C34 O Sr Ga 164.7(4)
C31 O Sr Ga -23.7(4)
C4 C5 Sr O 36.9(3)
C1 C5 Sr O -76.6(3)
C10 C5 Sr O 160.9(4)
C1 C5 Sr C4 -113.5(4)
C10 C5 Sr C4 124.0(6)
C4 C5 Sr C14 -127.8(3)
C1 C5 Sr C14 118.7(3)
C10 C5 Sr C14 -3.8(4)
C4 C5 Sr C1 113.5(4)
C10 C5 Sr C1 -122.5(5)
C4 C5 Sr C13 -98.9(3)
C1 C5 Sr C13 147.6(3)
C10 C5 Sr C13 25.1(4)
C4 C5 Sr C15 -137.5(2)
C1 C5 Sr C15 109.1(3)
C10 C5 Sr C15 -13.4(5)
C4 C5 Sr C12 -82.5(3)
C1 C5 Sr C12 164.0(2)
C10 C5 Sr C12 41.5(5)
C4 C5 Sr C2 76.4(3)
C1 C5 Sr C2 -37.1(2)
C10 C5 Sr C2 -159.6(5)
C4 C5 Sr C11 -104.8(3)
C1 C5 Sr C11 141.8(3)
C10 C5 Sr C11 19.3(5)
C4 C5 Sr C3 37.1(2)
C1 C5 Sr C3 -76.3(3)
C10 C5 Sr C3 161.2(5)
C4 C5 Sr Ga 137.0(2)
C1 C5 Sr Ga 23.5(3)
C10 C5 Sr Ga -99.0(4)
C5 C4 Sr O -151.8(3)
C3 C4 Sr O -39.2(3)
C9 C4 Sr O 84.5(4)
C3 C4 Sr C5 112.6(4)
C9 C4 Sr C5 -123.7(5)
C5 C4 Sr C14 59.1(3)
C3 C4 Sr C14 171.7(2)
C9 C4 Sr C14 -64.6(4)
C5 C4 Sr C1 -36.9(2)
C3 C4 Sr C1 75.7(3)
C9 C4 Sr C1 -160.6(5)
C5 C4 Sr C13 84.0(3)
C3 C4 Sr C13 -163.4(3)
C9 C4 Sr C13 -39.7(4)
C5 C4 Sr C15 65.3(3)
C3 C4 Sr C15 177.9(2)
C9 C4 Sr C15 -58.4(5)
C5 C4 Sr C12 110.3(3)
C3 C4 Sr C12 -137.1(3)
C9 C4 Sr C12 -13.4(4)
C5 C4 Sr C2 -76.2(3)
C3 C4 Sr C2 36.4(2)
C9 C4 Sr C2 160.1(5)
C5 C4 Sr C11 110.6(3)
C3 C4 Sr C11 -136.8(3)
C9 C4 Sr C11 -13.1(5)
C5 C4 Sr C3 -112.6(4)
C9 C4 Sr C3 123.7(5)
C5 C4 Sr Ga -52.5(3)
C3 C4 Sr Ga 60.1(3)
C9 C4 Sr Ga -176.2(3)
C15 C14 Sr O 31.7(3)
C13 C14 Sr O -80.9(3)
C19 C14 Sr O 155.2(5)
C15 C14 Sr C5 -163.2(3)
C13 C14 Sr C5 84.2(3)
C19 C14 Sr C5 -39.7(5)
C15 C14 Sr C4 172.0(3)
C13 C14 Sr C4 59.4(3)
C19 C14 Sr C4 -64.5(5)
C15 C14 Sr C1 -136.3(3)
C13 C14 Sr C1 111.1(3)
C19 C14 Sr C1 -12.8(5)
C15 C14 Sr C13 112.6(4)
C19 C14 Sr C13 -123.9(6)
C13 C14 Sr C15 -112.6(4)
C19 C14 Sr C15 123.5(6)
C15 C14 Sr C12 75.9(3)
C13 C14 Sr C12 -36.7(3)
C19 C14 Sr C12 -160.6(6)
C15 C14 Sr C2 -135.8(2)
C13 C14 Sr C2 111.6(3)
C19 C14 Sr C2 -12.3(6)
C15 C14 Sr C11 36.7(2)
C13 C14 Sr C11 -75.9(3)
C19 C14 Sr C11 160.2(6)
C15 C14 Sr C3 178.6(2)
C13 C14 Sr C3 66.0(3)
C19 C14 Sr C3 -57.9(6)
C15 C14 Sr Ga -59.2(3)
C13 C14 Sr Ga -171.8(3)
C19 C14 Sr Ga 64.3(5)
C2 C1 Sr O 9.9(3)
C5 C1 Sr O 122.6(3)
C6 C1 Sr O -113.9(4)
C2 C1 Sr C5 -112.7(4)
C6 C1 Sr C5 123.5(5)
C2 C1 Sr C4 -75.9(3)
C5 C1 Sr C4 36.8(2)
C6 C1 Sr C4 160.3(5)
C2 C1 Sr C14 179.3(2)
C5 C1 Sr C14 -68.0(3)
C6 C1 Sr C14 55.5(4)
C2 C1 Sr C13 -149.9(2)
C5 C1 Sr C13 -37.2(3)
C6 C1 Sr C13 86.3(4)
C2 C1 Sr C15 154.3(2)
C5 C1 Sr C15 -93.0(3)
C6 C1 Sr C15 30.5(5)
C2 C1 Sr C12 -137.9(3)
C5 C1 Sr C12 -25.1(4)
C6 C1 Sr C12 98.4(4)
C5 C1 Sr C2 112.7(4)
C6 C1 Sr C2 -123.8(5)
C2 C1 Sr C11 166.3(3)
C5 C1 Sr C11 -80.9(4)
C6 C1 Sr C11 42.5(6)
C2 C1 Sr C3 -36.7(2)
C5 C1 Sr C3 76.1(3)
C6 C1 Sr C3 -160.5(5)
C2 C1 Sr Ga 90.7(2)
C5 C1 Sr Ga -156.5(3)
C6 C1 Sr Ga -33.0(4)
C12 C13 Sr O 5.8(3)
C14 C13 Sr O 118.6(3)
C18 C13 Sr O -117.1(6)
C12 C13 Sr C5 148.3(3)
C14 C13 Sr C5 -98.8(3)
C18 C13 Sr C5 25.5(6)
C12 C13 Sr C4 119.5(3)
C14 C13 Sr C4 -127.6(3)
C18 C13 Sr C4 -3.3(6)
C12 C13 Sr C14 -112.9(4)
C18 C13 Sr C14 124.3(7)
C12 C13 Sr C1 165.4(2)
C14 C13 Sr C1 -81.7(3)
C18 C13 Sr C1 42.6(6)
C12 C13 Sr C15 -76.0(3)
C14 C13 Sr C15 36.9(3)
C18 C13 Sr C15 161.1(7)
C14 C13 Sr C12 112.9(4)
C18 C13 Sr C12 -122.8(7)
C12 C13 Sr C2 142.9(3)
C14 C13 Sr C2 -104.3(3)
C18 C13 Sr C2 20.0(7)
C12 C13 Sr C11 -36.7(2)
C14 C13 Sr C11 76.1(3)
C18 C13 Sr C11 -159.6(6)
C12 C13 Sr C3 109.9(3)
C14 C13 Sr C3 -137.2(3)
C18 C13 Sr C3 -13.0(6)
C12 C13 Sr Ga -103.2(3)
C14 C13 Sr Ga 9.7(3)
C18 C13 Sr Ga 134.0(5)
C14 C15 Sr O -155.3(3)
C11 C15 Sr O -41.7(3)
C20 C15 Sr O 81.1(5)
C14 C15 Sr C5 20.3(3)
C11 C15 Sr C5 133.9(3)
C20 C15 Sr C5 -103.3(5)
C14 C15 Sr C4 -11.9(4)
C11 C15 Sr C4 101.6(3)
C20 C15 Sr C4 -135.6(5)
C11 C15 Sr C14 113.6(4)
C20 C15 Sr C14 -123.6(6)
C14 C15 Sr C1 56.4(3)
C11 C15 Sr C1 169.9(3)
C20 C15 Sr C1 -67.3(5)
C14 C15 Sr C13 -37.7(3)
C11 C15 Sr C13 75.9(3)
C20 C15 Sr C13 -161.3(6)
C14 C15 Sr C12 -76.9(3)
C11 C15 Sr C12 36.7(3)
C20 C15 Sr C12 159.5(6)
C14 C15 Sr C2 83.3(4)
C11 C15 Sr C2 -163.1(3)
C20 C15 Sr C2 -40.3(6)
C14 C15 Sr C11 -113.6(4)
C20 C15 Sr C11 122.8(6)
C14 C15 Sr C3 -5.5(9)
C11 C15 Sr C3 108.1(8)
C20 C15 Sr C3 -129.1(8)
C14 C15 Sr Ga 119.1(3)
C11 C15 Sr Ga -127.4(3)
C20 C15 Sr Ga -4.6(5)
C13 C12 Sr O -175.0(3)
C11 C12 Sr O 71.6(3)
C17 C12 Sr O -52.8(5)
C13 C12 Sr C5 -36.2(3)
C11 C12 Sr C5 -149.6(3)
C17 C12 Sr C5 86.0(5)
C13 C12 Sr C4 -67.0(3)
C11 C12 Sr C4 179.6(3)
C17 C12 Sr C4 55.2(5)
C13 C12 Sr C14 37.5(3)
C11 C12 Sr C14 -75.9(3)
C17 C12 Sr C14 159.7(6)
C13 C12 Sr C1 -22.8(4)
C11 C12 Sr C1 -136.2(3)
C17 C12 Sr C1 99.4(5)
C11 C12 Sr C13 -113.4(4)
C17 C12 Sr C13 122.2(6)
C13 C12 Sr C15 76.7(3)
C11 C12 Sr C15 -36.7(2)
C17 C12 Sr C15 -161.1(6)
C13 C12 Sr C2 -79.5(4)
C11 C12 Sr C2 167.1(3)
C17 C12 Sr C2 42.7(7)
C13 C12 Sr C11 113.4(4)
C17 C12 Sr C11 -124.4(6)
C13 C12 Sr C3 -92.1(3)
C11 C12 Sr C3 154.5(2)
C17 C12 Sr C3 30.1(6)
C13 C12 Sr Ga 95.7(3)
C11 C12 Sr Ga -17.7(3)
C17 C12 Sr Ga -142.2(5)
C1 C2 Sr O -171.4(2)
C3 C2 Sr O 75.1(3)
C7 C2 Sr O -48.1(4)
C1 C2 Sr C5 37.4(2)
C3 C2 Sr C5 -76.1(3)
C7 C2 Sr C5 160.7(4)
C1 C2 Sr C4 77.0(3)
C3 C2 Sr C4 -36.5(2)
C7 C2 Sr C4 -159.7(4)
C1 C2 Sr C14 -1.0(3)
C3 C2 Sr C14 -114.5(3)
C7 C2 Sr C14 122.3(4)
C3 C2 Sr C1 -113.5(4)
C7 C2 Sr C1 123.3(5)
C1 C2 Sr C13 44.8(4)
C3 C2 Sr C13 -68.7(4)
C7 C2 Sr C13 168.1(4)
C1 C2 Sr C15 -47.2(4)
C3 C2 Sr C15 -160.7(3)
C7 C2 Sr C15 76.1(5)
C1 C2 Sr C12 93.0(4)
C3 C2 Sr C12 -20.5(5)
C7 C2 Sr C12 -143.7(4)
C1 C2 Sr C11 -137.2(9)
C3 C2 Sr C11 109.3(9)
C7 C2 Sr C11 -14.0(11)
C1 C2 Sr C3 113.5(4)
C7 C2 Sr C3 -123.2(5)
C1 C2 Sr Ga -82.9(2)
C3 C2 Sr Ga 163.6(3)
C7 C2 Sr Ga 40.4(3)
C12 C11 Sr O -107.0(3)
C15 C11 Sr O 139.5(3)
C16 C11 Sr O 17.8(4)
C12 C11 Sr C5 44.8(4)
C15 C11 Sr C5 -68.8(4)
C16 C11 Sr C5 169.6(4)
C12 C11 Sr C4 -0.6(4)
C15 C11 Sr C4 -114.1(3)
C16 C11 Sr C4 124.2(4)
C12 C11 Sr C14 76.9(3)
C15 C11 Sr C14 -36.7(3)
C16 C11 Sr C14 -158.3(5)
C12 C11 Sr C1 93.6(4)
C15 C11 Sr C1 -19.9(5)
C16 C11 Sr C1 -141.6(4)
C12 C11 Sr C13 36.8(3)
C15 C11 Sr C13 -76.8(3)
C16 C11 Sr C13 161.6(5)
C12 C11 Sr C15 113.6(4)
C16 C11 Sr C15 -121.7(6)
C15 C11 Sr C12 -113.6(4)
C16 C11 Sr C12 124.8(6)
C12 C11 Sr C2 -141.5(9)
C15 C11 Sr C2 105.0(9)
C16 C11 Sr C2 -16.7(12)
C12 C11 Sr C3 -47.0(4)
C15 C11 Sr C3 -160.6(3)
C16 C11 Sr C3 77.7(5)
C12 C11 Sr Ga 165.2(3)
C15 C11 Sr Ga 51.7(3)
C16 C11 Sr Ga -70.0(4)
C4 C3 Sr O 142.4(3)
C2 C3 Sr O -103.5(3)
C8 C3 Sr O 19.7(4)
C4 C3 Sr C5 -37.4(3)
C2 C3 Sr C5 76.7(3)
C8 C3 Sr C5 -160.1(4)
C2 C3 Sr C4 114.1(4)
C8 C3 Sr C4 -122.7(5)
C4 C3 Sr C14 -12.5(4)
C2 C3 Sr C14 101.6(3)
C8 C3 Sr C14 -135.2(4)
C4 C3 Sr C1 -77.2(3)
C2 C3 Sr C1 36.9(2)
C8 C3 Sr C1 160.1(4)
C4 C3 Sr C13 20.2(3)
C2 C3 Sr C13 134.3(3)
C8 C3 Sr C13 -102.4(4)
C4 C3 Sr C15 -8.2(9)
C2 C3 Sr C15 105.9(8)
C8 C3 Sr C15 -130.9(7)
C4 C3 Sr C12 55.8(3)
C2 C3 Sr C12 169.9(2)
C8 C3 Sr C12 -66.9(4)
C4 C3 Sr C2 -114.1(4)
C8 C3 Sr C2 123.2(5)
C4 C3 Sr C11 82.7(4)
C2 C3 Sr C11 -163.2(3)
C8 C3 Sr C11 -40.0(5)
C4 C3 Sr Ga -130.9(2)
C2 C3 Sr Ga -16.8(3)
C8 C3 Sr Ga 106.4(4)
C22 C23 Ga C24 115.6(4)
C28 C23 Ga C24 -121.8(6)
C24 C23 Ga C22 -115.6(4)
C28 C23 Ga C22 122.6(6)
C22 C23 Ga C25 78.0(3)
C24 C23 Ga C25 -37.6(2)
C28 C23 Ga C25 -159.4(6)
C22 C23 Ga C21 36.8(2)
C24 C23 Ga C21 -78.8(3)
C28 C23 Ga C21 159.5(6)
C22 C23 Ga Sr -114.2(3)
C24 C23 Ga Sr 130.2(3)
C28 C23 Ga Sr 8.4(7)
C25 C24 Ga C23 -115.1(4)
C29 C24 Ga C23 122.1(6)
C25 C24 Ga C22 -77.5(3)
C23 C24 Ga C22 37.5(3)
C29 C24 Ga C22 159.6(5)
C23 C24 Ga C25 115.1(4)
C29 C24 Ga C25 -122.8(6)
C25 C24 Ga C21 -36.7(2)
C23 C24 Ga C21 78.3(3)
C29 C24 Ga C21 -159.6(5)
C25 C24 Ga Sr 119.4(3)
C23 C24 Ga Sr -125.5(3)
C29 C24 Ga Sr -3.4(6)
C21 C22 Ga C23 116.3(4)
C27 C22 Ga C23 -121.2(6)
C21 C22 Ga C24 78.4(3)
C23 C22 Ga C24 -37.9(2)
C27 C22 Ga C24 -159.1(6)
C21 C22 Ga C25 36.9(2)
C23 C22 Ga C25 -79.3(3)
C27 C22 Ga C25 159.5(6)
C23 C22 Ga C21 -116.3(4)
C27 C22 Ga C21 122.6(6)
C21 C22 Ga Sr -115.2(2)
C23 C22 Ga Sr 128.5(2)
C27 C22 Ga Sr 7.3(6)
C24 C25 Ga C23 38.3(3)
C21 C25 Ga C23 -78.5(3)
C30 C25 Ga C23 158.1(5)
C21 C25 Ga C24 -116.8(4)
C30 C25 Ga C24 119.8(5)
C24 C25 Ga C22 80.1(3)
C21 C25 Ga C22 -36.7(3)
C30 C25 Ga C22 -160.1(5)
C24 C25 Ga C21 116.8(4)
C30 C25 Ga C21 -123.4(5)
C24 C25 Ga Sr -130.4(2)
C21 C25 Ga Sr 112.8(3)
C30 C25 Ga Sr -10.6(5)
C22 C21 Ga C23 -37.6(3)
C25 C21 Ga C23 79.2(3)
C26 C21 Ga C23 -160.2(5)
C22 C21 Ga C24 -79.7(3)
C25 C21 Ga C24 37.0(2)
C26 C21 Ga C24 157.6(5)
C25 C21 Ga C22 116.8(4)
C26 C21 Ga C22 -122.7(5)
C22 C21 Ga C25 -116.8(4)
C26 C21 Ga C25 120.6(5)
C22 C21 Ga Sr 118.6(3)
C25 C21 Ga Sr -124.6(2)
C26 C21 Ga Sr -4.0(5)
O Sr Ga C23 -71.8(3)
C5 Sr Ga C23 156.4(3)
C4 Sr Ga C23 179.6(3)
C14 Sr Ga C23 57.8(3)
C1 Sr Ga C23 167.8(3)
C13 Sr Ga C23 53.1(3)
C15 Sr Ga C23 33.1(3)
C12 Sr Ga C23 19.1(3)
C2 Sr Ga C23 -162.8(3)
C11 Sr Ga C23 10.7(3)
C3 Sr Ga C23 -154.7(3)
O Sr Ga C24 10.7(3)
C5 Sr Ga C24 -121.1(3)
C4 Sr Ga C24 -97.9(3)
C14 Sr Ga C24 140.3(3)
C1 Sr Ga C24 -109.7(3)
C13 Sr Ga C24 135.6(3)
C15 Sr Ga C24 115.6(3)
C12 Sr Ga C24 101.6(3)
C2 Sr Ga C24 -80.3(3)
C11 Sr Ga C24 93.2(3)
C3 Sr Ga C24 -72.2(3)
O Sr Ga C22 -142.7(2)
C5 Sr Ga C22 85.5(2)
C4 Sr Ga C22 108.7(3)
C14 Sr Ga C22 -13.1(2)
C1 Sr Ga C22 96.9(2)
C13 Sr Ga C22 -17.8(3)
C15 Sr Ga C22 -37.8(2)
C12 Sr Ga C22 -51.8(3)
C2 Sr Ga C22 126.3(2)
C11 Sr Ga C22 -60.2(2)
C3 Sr Ga C22 134.4(2)
O Sr Ga C25 87.8(2)
C5 Sr Ga C25 -44.1(2)
C4 Sr Ga C25 -20.9(2)
C14 Sr Ga C25 -142.7(2)
C1 Sr Ga C25 -32.6(2)
C13 Sr Ga C25 -147.4(3)
C15 Sr Ga C25 -167.3(2)
C12 Sr Ga C25 178.6(2)
C2 Sr Ga C25 -3.2(2)
C11 Sr Ga C25 170.2(2)
C3 Sr Ga C25 4.9(2)
O Sr Ga C21 154.0(2)
C5 Sr Ga C21 22.2(2)
C4 Sr Ga C21 45.4(2)
C14 Sr Ga C21 -76.4(2)
C1 Sr Ga C21 33.6(2)
C13 Sr Ga C21 -81.1(2)
C15 Sr Ga C21 -101.1(2)
C12 Sr Ga C21 -115.1(2)
C2 Sr Ga C21 63.0(2)
C11 Sr Ga C21 -123.5(2)
C3 Sr Ga C21 71.1(2)
